data_1550319
loop_
_publ_author_name
'Ziegler, Christoph G. P.'
'Maier, Thomas M.'
'Pelties, Stefan'
'Taube, Clemens'
'Hennersdorf, Felix'
'Ehlers, A.W.'
'Weigand, Jan J.'
'Wolf, Robert'

_publ_section_title
;
 Construction of Alkyl-Substituted Pentaphosphido Ligands in the
 Coordination Sphere of Cobalt
;
_journal_name_full 'Chemical Science'
_journal_paper_doi 10.1039/C8SC04745F
_journal_year 2019
_chemical_formula_moiety 'C38 H46 Co N2 P5, C3 H7'
_chemical_formula_sum 'C41 H53 Co N2 P5'
_chemical_formula_weight 787.63
_chemical_properties_physical Air-sensitive,Moisture-sensitive
_space_group_crystal_system triclinic
_space_group_IT_number 2
_space_group_name_Hall '-P 1'
_space_group_name_H-M_alt 'P -1'
_symmetry_space_group_name_Hall '-P 1'
_symmetry_space_group_name_H-M 'P -1'
_atom_sites_solution_hydrogens geom
_atom_sites_solution_primary dual
_audit_creation_date 2018-08-13
_audit_creation_method
;
Olex2 1.2-alpha
(compiled 2018.07.26 svn.r3523 for OlexSys, GUI svn.r5532)
;
_audit_update_record
;
2018-08-13 deposited with the CCDC.
2018-11-30 downloaded from the CCDC.
;
_cell_angle_alpha 71.013(4)
_cell_angle_beta 69.473(5)
_cell_angle_gamma 70.661(4)
_cell_formula_units_Z 2
_cell_length_a 11.5086(6)
_cell_length_b 12.6623(6)
_cell_length_c 16.1055(8)
_cell_measurement_reflns_used 6952
_cell_measurement_temperature 123(1)
_cell_measurement_theta_max 73.9410
_cell_measurement_theta_min 4.1680
_cell_volume 2014.97(19)
_computing_cell_refinement 'CrysAlisPro 1.171.38.46 (Rigaku OD, 2015)'
_computing_data_collection 'CrysAlisPro 1.171.38.46 (Rigaku OD, 2015)'
_computing_data_reduction 'CrysAlisPro 1.171.38.46 (Rigaku OD, 2015)'
_computing_molecular_graphics 'Olex2 (Dolomanov et al., 2009)'
_computing_publication_material 'Olex2 (Dolomanov et al., 2009)'
_computing_structure_refinement 'ShelXL (Sheldrick, 2015)'
_computing_structure_solution 'ShelXT (Sheldrick, 2015)'
_diffrn_ambient_environment N~2~
_diffrn_ambient_temperature 123(1)
_diffrn_detector 'CCD plate'
_diffrn_detector_area_resol_mean 10.3546
_diffrn_detector_type Atlas
_diffrn_measured_fraction_theta_full 0.993
_diffrn_measured_fraction_theta_max 0.960
_diffrn_measurement_details
;
List of Runs (angles in degrees, time in seconds):

  # Type    Start    End  Width  t~exp~   \w     \q     \k     \f   Frames
#--------------------------------------------------------------------------
  1  \w    -71.00  31.00   1.00    2.75    --  -42.46  57.00   0.00  102
  2  \w    -66.00  32.00   1.00    2.75    --  -42.46  37.00 150.00   98
  3  \w     55.00  87.00   1.00    2.75    --   42.46-125.00 150.00   32
  4  \w     26.00  97.00   1.00   11.00    --  106.35 -94.00  90.00   71
  5  \w     54.00 117.00   1.00   11.00    --  106.35-125.00   0.00   63
  6  \w     82.00 120.00   1.00   11.00    --  106.35-125.00-150.00   38
  7  \w     65.00 137.00   1.00   11.00    --  106.35 -77.00-180.00   72
  8  \w    118.00 158.00   1.00   11.00    --  106.35  45.00-180.00   40
  9  \w     92.00 145.00   1.00   11.00    --  106.35  77.00 -90.00   53
 10  \w     74.00 141.00   1.00   11.00    --  106.35  77.00  30.00   67
 11  \w     93.00 155.00   1.00   11.00    --  106.35  45.00 150.00   62
 12  \w     31.00  64.00   1.00   11.00    --  106.35 -30.00 -90.00   33
 13  \w     34.00  64.00   1.00   11.00    --  106.35 -45.00 -30.00   30
 14  \w     29.00 109.00   1.00   11.00    --  106.35 -94.00   0.00   80
 15  \w     34.00 135.00   1.00   11.00    --  106.35 -61.00  90.00  101
 16  \w     76.00 158.00   1.00   11.00    --  106.35  77.00-120.00   82
 17  \w     31.00  59.00   1.00   11.00    --  106.35 -30.00-180.00   28
 18  \w   -108.00 -22.00   1.00    2.75    --  -42.46 -57.00-150.00   86
;
_diffrn_measurement_device 'four-circle diffractometer'
_diffrn_measurement_device_type 'SuperNova, Single source at offset, Atlas'
_diffrn_measurement_method '\w scans'
_diffrn_orient_matrix_type 'CrysAlisPro convention (1999,Acta A55,543-557)'
_diffrn_orient_matrix_UB_11 -0.0905815000
_diffrn_orient_matrix_UB_12 0.0960653000
_diffrn_orient_matrix_UB_13 0.0480955000
_diffrn_orient_matrix_UB_21 0.1135313000
_diffrn_orient_matrix_UB_22 0.0141933000
_diffrn_orient_matrix_UB_23 0.0215238000
_diffrn_orient_matrix_UB_31 0.0253581000
_diffrn_orient_matrix_UB_32 0.0904608000
_diffrn_orient_matrix_UB_33 -0.0909710000
_diffrn_radiation_monochromator mirror
_diffrn_radiation_probe x-ray
_diffrn_radiation_type CuK\a
_diffrn_radiation_wavelength 1.54184
_diffrn_reflns_av_R_equivalents 0.0457
_diffrn_reflns_av_unetI/netI 0.0477
_diffrn_reflns_Laue_measured_fraction_full 0.993
_diffrn_reflns_Laue_measured_fraction_max 0.960
_diffrn_reflns_limit_h_max 14
_diffrn_reflns_limit_h_min -13
_diffrn_reflns_limit_k_max 15
_diffrn_reflns_limit_k_min -15
_diffrn_reflns_limit_l_max 20
_diffrn_reflns_limit_l_min -19
_diffrn_reflns_number 13999
_diffrn_reflns_point_group_measured_fraction_full 0.993
_diffrn_reflns_point_group_measured_fraction_max 0.960
_diffrn_reflns_theta_full 67.684
_diffrn_reflns_theta_max 74.089
_diffrn_reflns_theta_min 3.808
_diffrn_source 'micro-focus sealed X-ray tube'
_diffrn_source_type 'SuperNova (Cu) X-ray Source'
_exptl_absorpt_coefficient_mu 5.446
_exptl_absorpt_correction_T_max 0.727
_exptl_absorpt_correction_T_min 0.354
_exptl_absorpt_correction_type gaussian
_exptl_absorpt_process_details
;
CrysAlisPro 1.171.38.46 (Rigaku Oxford Diffraction, 2015)
Numerical absorption correction based on gaussian integration over
            a multifaceted crystal model
Empirical absorption correction using spherical harmonics,
 implemented in SCALE3 ABSPACK scaling algorithm.
;
_exptl_crystal_colour 'clear blackish yellow'
_exptl_crystal_colour_lustre clear
_exptl_crystal_colour_modifier blackish
_exptl_crystal_colour_primary yellow
_exptl_crystal_density_diffrn 1.298
_exptl_crystal_description block
_exptl_crystal_F_000 830
_exptl_crystal_recrystallization_method 'Re-crystallisation from solvent: n-hexane'
_exptl_crystal_size_max 0.36
_exptl_crystal_size_mid 0.19
_exptl_crystal_size_min 0.158
_refine_diff_density_max 1.021
_refine_diff_density_min -0.702
_refine_diff_density_rms 0.107
_refine_ls_extinction_method none
_refine_ls_goodness_of_fit_ref 1.026
_refine_ls_hydrogen_treatment constr
_refine_ls_matrix_type full
_refine_ls_number_parameters 455
_refine_ls_number_reflns 7873
_refine_ls_number_restraints 0
_refine_ls_restrained_S_all 1.026
_refine_ls_R_factor_all 0.0563
_refine_ls_R_factor_gt 0.0544
_refine_ls_shift/su_max 0.001
_refine_ls_shift/su_mean 0.000
_refine_ls_structure_factor_coef Fsqd
_refine_ls_weighting_details 'w=1/[\s^2^(Fo^2^)+(0.1137P)^2^] where P=(Fo^2^+2Fc^2^)/3'
_refine_ls_weighting_scheme calc
_refine_ls_wR_factor_gt 0.1467
_refine_ls_wR_factor_ref 0.1501
_reflns_Friedel_coverage 0.000
_reflns_number_gt 7490
_reflns_number_total 7873
_reflns_threshold_expression 'I > 2\s(I)'
_cod_data_source_file c8sc04745f2.cif
_cod_data_source_block 3b_[MesBIAN)Co(P5)(tBu)2]
_cod_original_cell_volume 2015.0(2)
_cod_database_code 1550319
_shelx_shelxl_version_number 2014/7
_chemical_oxdiff_formula 'C41 H53 N2 P5 Co1 '
_shelx_space_group_comment
;
The symmetry employed for this shelxl refinement is uniquely defined
by the following loop, which should always be used as a source of
symmetry information in preference to the above space-group names.
They are only intended as comments.
;
_shelx_estimated_absorpt_t_max 0.480
_shelx_estimated_absorpt_t_min 0.245
_reflns_odcompleteness_completeness 99.44
_reflns_odcompleteness_iscentric 1
_reflns_odcompleteness_theta 66.97
_olex2_refinement_description
;
1. Fixed Uiso
 At 1.2 times of:
  All C(H) groups, All C(H,H) groups
 At 1.5 times of:
  All C(H,H,H) groups
2.a Secondary CH2 refined with riding coordinates:
 C015(H01,H), C01A(H0AA,HA)
2.b Aromatic/amide H refined with riding coordinates:
 C00L(H00L), C00M(H00M), C00N(H00N), C00O(H00O), C00P(H00P), C00Q(H00Q),
 C00R(H00R), C00S(H00S), C00T(H00T), C00Z(H00Z)
2.c Idealised Me refined as rotating group:
 C00V(H00A,H00B,H00C), C00Y(H00D,H00E,H00F), C010(H01A,H01B,H01C), C011(H01D,
 H01E,H01F), C012(H01G,H01H,H01I), C014(H01J,H01K,H01L), C016(H01M,H01N,H01O),
 C017(H01P,H01Q,H01R), C018(H01S,H01T,H01U), C019(H01V,H01W,H01X), C01B(H1AA,HB,
 HC), C01C(H01Y,HD,HE), C01D(H01Z,HF,HG)
;
_olex2_submission_special_instructions 'No special instructions were received'
_oxdiff_exptl_absorpt_empirical_details
;
Empirical correction (ABSPACK) includes:
- Absorption correction using spherical harmonics
- Frame scaling
;
_oxdiff_exptl_absorpt_empirical_full_max 1.821
_oxdiff_exptl_absorpt_empirical_full_min 0.601

loop_
_space_group_symop_operation_xyz
'x, y, z'
'-x, -y, -z'

loop_
_atom_site_label
_atom_site_type_symbol
_atom_site_fract_x
_atom_site_fract_y
_atom_site_fract_z
_atom_site_U_iso_or_equiv
_atom_site_adp_type
_atom_site_occupancy
_atom_site_site_symmetry_order
_atom_site_calc_flag
_atom_site_refinement_flags_posn
Co0A Co 0.67311(3) 0.25207(3) 0.70960(2) 0.01780(13) Uani 1 1 d .
P5 P 0.90144(5) 0.25814(5) 0.52792(4) 0.01970(15) Uani 1 1 d .
P4 P 0.76721(5) 0.15037(5) 0.59427(4) 0.01995(15) Uani 1 1 d .
P1 P 0.84020(5) 0.34411(5) 0.63768(4) 0.02149(15) Uani 1 1 d .
P3 P 0.80931(6) 0.06890(5) 0.72421(4) 0.02270(15) Uani 1 1 d .
P2 P 0.86199(6) 0.19763(6) 0.75193(4) 0.02369(16) Uani 1 1 d .
N1 N 0.51046(18) 0.21965(18) 0.73485(13) 0.0198(4) Uani 1 1 d .
N2 N 0.57129(18) 0.37433(18) 0.77014(13) 0.0197(4) Uani 1 1 d .
C4 C 0.4469(2) 0.3827(2) 0.79178(15) 0.0197(4) Uani 1 1 d .
C00A C 0.4779(2) 0.1254(2) 0.72577(16) 0.0214(5) Uani 1 1 d .
C00B C 0.6078(2) 0.4549(2) 0.79557(15) 0.0181(4) Uani 1 1 d .
C3 C 0.4126(2) 0.2975(2) 0.77266(15) 0.0204(4) Uani 1 1 d .
C00D C 0.4505(2) 0.1309(2) 0.64564(17) 0.0237(5) Uani 1 1 d .
C00E C 0.2727(2) 0.3176(2) 0.80097(15) 0.0213(5) Uani 1 1 d .
C00F C 0.6085(2) 0.5650(2) 0.73778(16) 0.0217(5) Uani 1 1 d .
C00G C 0.3296(2) 0.4618(2) 0.83191(15) 0.0199(4) Uani 1 1 d .
C00H C 0.2273(2) 0.4189(2) 0.83524(15) 0.0207(5) Uani 1 1 d .
C00I C 0.0991(2) 0.4710(2) 0.86693(16) 0.0227(5) Uani 1 1 d .
C00J C 0.6334(2) 0.4249(2) 0.88010(16) 0.0216(5) Uani 1 1 d .
C00K C 0.4630(2) 0.0308(2) 0.80135(16) 0.0220(5) Uani 1 1 d .
C00L C 0.6404(2) 0.6435(2) 0.76473(18) 0.0242(5) Uani 1 1 d .
H00L H 0.6417 0.7181 0.7258 0.029 Uiso 1 1 calc R
C00M C 0.6639(2) 0.5068(2) 0.90417(16) 0.0242(5) Uani 1 1 d .
H00M H 0.6808 0.4877 0.9616 0.029 Uiso 1 1 calc R
C00N C 0.0094(2) 0.4174(2) 0.86485(16) 0.0256(5) Uani 1 1 d .
H00N H -0.0798 0.4493 0.8860 0.031 Uiso 1 1 calc R
C00O C 0.2996(2) 0.5599(2) 0.86184(15) 0.0218(5) Uani 1 1 d .
H00O H 0.3652 0.5905 0.8609 0.026 Uiso 1 1 calc R
C00P C 0.1839(2) 0.2680(2) 0.79957(16) 0.0244(5) Uani 1 1 d .
H00P H 0.2103 0.2006 0.7772 0.029 Uiso 1 1 calc R
C00Q C 0.0706(2) 0.5734(2) 0.89676(16) 0.0254(5) Uani 1 1 d .
H00Q H -0.0158 0.6130 0.9183 0.031 Uiso 1 1 calc R
C00R C 0.1685(2) 0.6149(2) 0.89431(16) 0.0245(5) Uani 1 1 d .
H00R H 0.1477 0.6827 0.9151 0.029 Uiso 1 1 calc R
C00S C 0.4083(2) 0.0412(2) 0.64296(18) 0.0277(5) Uani 1 1 d .
H00S H 0.3919 0.0434 0.5885 0.033 Uiso 1 1 calc R
C00T C 0.4185(2) -0.0551(2) 0.79551(18) 0.0262(5) Uani 1 1 d .
H00T H 0.4075 -0.1187 0.8465 0.031 Uiso 1 1 calc R
C00U C 0.6704(2) 0.6156(2) 0.84705(18) 0.0258(5) Uani 1 1 d .
C00V C 1.1259(3) 0.1669(2) 0.39788(19) 0.0314(6) Uani 1 1 d .
H00A H 1.0772 0.1181 0.3952 0.047 Uiso 1 1 calc GR
H00B H 1.2170 0.1276 0.3849 0.047 Uiso 1 1 calc GR
H00C H 1.1130 0.2401 0.3525 0.047 Uiso 1 1 calc GR
C00W C 0.3895(3) -0.0512(2) 0.7174(2) 0.0290(5) Uani 1 1 d .
C2 C 1.0795(2) 0.1900(2) 0.49316(18) 0.0264(5) Uani 1 1 d .
C00Y C 0.5696(3) 0.5997(2) 0.65157(18) 0.0295(5) Uani 1 1 d .
H00D H 0.6167 0.5410 0.6163 0.044 Uiso 1 1 calc GR
H00E H 0.5890 0.6738 0.6155 0.044 Uiso 1 1 calc GR
H00F H 0.4775 0.6071 0.6663 0.044 Uiso 1 1 calc GR
C00Z C 0.0518(2) 0.3197(2) 0.83235(16) 0.0257(5) Uani 1 1 d .
H00Z H -0.0096 0.2852 0.8317 0.031 Uiso 1 1 calc R
C010 C 0.4884(3) 0.0259(2) 0.88827(17) 0.0285(5) Uani 1 1 d .
H01A H 0.5767 0.0305 0.8752 0.043 Uiso 1 1 calc GR
H01B H 0.4760 -0.0467 0.9323 0.043 Uiso 1 1 calc GR
H01C H 0.4292 0.0907 0.9138 0.043 Uiso 1 1 calc GR
C011 C 0.6245(3) 0.3102(2) 0.94598(17) 0.0293(5) Uani 1 1 d .
H01D H 0.5599 0.2823 0.9383 0.044 Uiso 1 1 calc GR
H01E H 0.6002 0.3188 1.0086 0.044 Uiso 1 1 calc GR
H01F H 0.7078 0.2548 0.9339 0.044 Uiso 1 1 calc GR
C012 C 1.1500(3) 0.2704(3) 0.4980(2) 0.0361(6) Uani 1 1 d .
H01G H 1.1293 0.3455 0.4562 0.054 Uiso 1 1 calc GR
H01H H 1.2425 0.2370 0.4805 0.054 Uiso 1 1 calc GR
H01I H 1.1233 0.2802 0.5604 0.054 Uiso 1 1 calc GR
C1 C 0.8455(2) 0.3642(2) 0.42782(16) 0.0257(5) Uani 1 1 d .
C014 C 0.9298(3) 0.4497(2) 0.37864(19) 0.0341(6) Uani 1 1 d .
H01J H 0.9359 0.4839 0.4230 0.051 Uiso 1 1 calc GR
H01K H 0.8920 0.5106 0.3329 0.051 Uiso 1 1 calc GR
H01L H 1.0155 0.4094 0.3485 0.051 Uiso 1 1 calc GR
C015 C 0.0027(3) 0.0450(2) 1.02053(19) 0.0338(6) Uani 1 1 d .
H01 H -0.0480 0.0321 1.0853 0.041 Uiso 1 1 calc R
H H -0.0379 0.1222 0.9883 0.041 Uiso 1 1 calc R
C016 C 0.8423(3) 0.3011(3) 0.36175(19) 0.0346(6) Uani 1 1 d .
H01M H 0.9291 0.2576 0.3367 0.052 Uiso 1 1 calc GR
H01N H 0.8094 0.3575 0.3119 0.052 Uiso 1 1 calc GR
H01O H 0.7866 0.2480 0.3946 0.052 Uiso 1 1 calc GR
C017 C 1.1092(2) 0.0744(3) 0.5615(2) 0.0320(6) Uani 1 1 d .
H01P H 1.0855 0.0876 0.6227 0.048 Uiso 1 1 calc GR
H01Q H 1.2008 0.0378 0.5437 0.048 Uiso 1 1 calc GR
H01R H 1.0601 0.0240 0.5619 0.048 Uiso 1 1 calc GR
C018 C 0.4564(3) 0.2343(3) 0.56739(19) 0.0315(6) Uani 1 1 d .
H01S H 0.3696 0.2821 0.5681 0.047 Uiso 1 1 calc GR
H01T H 0.4962 0.2095 0.5099 0.047 Uiso 1 1 calc GR
H01U H 0.5074 0.2791 0.5728 0.047 Uiso 1 1 calc GR
C019 C 0.7086(3) 0.4334(3) 0.46312(19) 0.0341(6) Uani 1 1 d .
H01V H 0.6538 0.3804 0.5003 0.051 Uiso 1 1 calc GR
H01W H 0.6755 0.4832 0.4113 0.051 Uiso 1 1 calc GR
H01X H 0.7090 0.4810 0.5004 0.051 Uiso 1 1 calc GR
C01A C 0.1377(3) 0.0437(3) 1.0154(2) 0.0352(6) Uani 1 1 d .
H0AA H 0.1902 0.0509 0.9512 0.042 Uiso 1 1 calc R
HA H 0.1760 -0.0314 1.0516 0.042 Uiso 1 1 calc R
C01B C 0.1422(3) 0.1399(3) 1.0506(2) 0.0384(6) Uani 1 1 d .
H1AA H 0.1120 0.2146 1.0115 0.058 Uiso 1 1 calc GR
HB H 0.2304 0.1315 1.0498 0.058 Uiso 1 1 calc GR
HC H 0.0871 0.1356 1.1132 0.058 Uiso 1 1 calc GR
C01C C 0.3323(3) -0.1418(3) 0.7155(3) 0.0416(7) Uani 1 1 d .
H01Y H 0.2399 -0.1230 0.7443 0.062 Uiso 1 1 calc GR
HD H 0.3720 -0.2173 0.7489 0.062 Uiso 1 1 calc GR
HE H 0.3479 -0.1438 0.6521 0.062 Uiso 1 1 calc GR
C01D C 0.7074(3) 0.7007(3) 0.8741(2) 0.0378(6) Uani 1 1 d .
H01Z H 0.7949 0.7056 0.8386 0.057 Uiso 1 1 calc GR
HF H 0.7028 0.6751 0.9393 0.057 Uiso 1 1 calc GR
HG H 0.6485 0.7766 0.8620 0.057 Uiso 1 1 calc GR

loop_
_atom_site_aniso_label
_atom_site_aniso_U_11
_atom_site_aniso_U_22
_atom_site_aniso_U_33
_atom_site_aniso_U_23
_atom_site_aniso_U_13
_atom_site_aniso_U_12
Co0A 0.0134(2) 0.0223(2) 0.0189(2) -0.00692(15) -0.00369(14) -0.00461(15)
P5 0.0165(3) 0.0231(3) 0.0191(3) -0.0063(2) -0.0024(2) -0.0058(2)
P4 0.0186(3) 0.0234(3) 0.0193(3) -0.0069(2) -0.0036(2) -0.0068(2)
P1 0.0181(3) 0.0263(3) 0.0220(3) -0.0089(2) -0.0027(2) -0.0075(2)
P3 0.0202(3) 0.0240(3) 0.0214(3) -0.0041(2) -0.0054(2) -0.0037(2)
P2 0.0186(3) 0.0331(3) 0.0216(3) -0.0083(2) -0.0075(2) -0.0052(2)
N1 0.0163(9) 0.0244(10) 0.0198(9) -0.0058(7) -0.0052(7) -0.0053(7)
N2 0.0154(9) 0.0254(10) 0.0194(9) -0.0056(7) -0.0051(7) -0.0055(7)
C4 0.0173(11) 0.0221(11) 0.0190(10) -0.0053(8) -0.0040(8) -0.0044(9)
C00A 0.0164(10) 0.0259(12) 0.0233(11) -0.0079(9) -0.0065(8) -0.0037(9)
C00B 0.0111(9) 0.0234(11) 0.0202(11) -0.0085(8) -0.0033(8) -0.0025(8)
C3 0.0179(11) 0.0234(11) 0.0201(11) -0.0051(9) -0.0049(8) -0.0058(9)
C00D 0.0206(11) 0.0285(12) 0.0237(11) -0.0061(9) -0.0089(9) -0.0056(9)
C00E 0.0186(11) 0.0265(12) 0.0179(10) -0.0022(9) -0.0054(8) -0.0068(9)
C00F 0.0147(10) 0.0277(12) 0.0219(11) -0.0066(9) -0.0032(8) -0.0052(9)
C00G 0.0154(10) 0.0262(11) 0.0163(10) -0.0040(9) -0.0035(8) -0.0045(9)
C00H 0.0192(11) 0.0255(11) 0.0167(10) -0.0031(8) -0.0047(8) -0.0068(9)
C00I 0.0183(11) 0.0298(12) 0.0167(10) -0.0028(9) -0.0032(8) -0.0059(9)
C00J 0.0136(10) 0.0290(12) 0.0218(11) -0.0083(9) -0.0033(8) -0.0040(9)
C00K 0.0157(10) 0.0271(12) 0.0217(11) -0.0057(9) -0.0040(8) -0.0045(9)
C00L 0.0176(11) 0.0253(12) 0.0291(12) -0.0077(9) -0.0027(9) -0.0072(9)
C00M 0.0158(11) 0.0372(13) 0.0228(11) -0.0133(10) -0.0069(9) -0.0028(9)
C00N 0.0161(11) 0.0358(13) 0.0217(11) -0.0027(10) -0.0042(8) -0.0073(10)
C00O 0.0203(11) 0.0282(12) 0.0176(10) -0.0056(9) -0.0034(8) -0.0085(9)
C00P 0.0240(12) 0.0279(12) 0.0233(11) -0.0043(9) -0.0063(9) -0.0108(10)
C00Q 0.0163(11) 0.0326(13) 0.0220(11) -0.0073(10) -0.0012(8) -0.0027(9)
C00R 0.0219(12) 0.0282(12) 0.0211(11) -0.0092(9) -0.0029(9) -0.0032(9)
C00S 0.0271(12) 0.0327(13) 0.0287(13) -0.0106(10) -0.0126(10) -0.0055(10)
C00T 0.0227(12) 0.0229(12) 0.0308(13) -0.0019(9) -0.0083(10) -0.0061(9)
C00U 0.0156(10) 0.0342(13) 0.0329(13) -0.0176(10) -0.0039(9) -0.0062(9)
C00V 0.0236(12) 0.0348(14) 0.0330(14) -0.0153(11) 0.0022(10) -0.0073(10)
C00W 0.0264(12) 0.0255(12) 0.0403(15) -0.0112(11) -0.0122(11) -0.0064(10)
C2 0.0164(11) 0.0283(12) 0.0325(13) -0.0109(10) -0.0012(9) -0.0052(9)
C00Y 0.0324(13) 0.0310(13) 0.0239(12) -0.0049(10) -0.0100(10) -0.0052(11)
C00Z 0.0194(11) 0.0372(14) 0.0225(11) -0.0014(10) -0.0066(9) -0.0142(10)
C010 0.0264(12) 0.0375(14) 0.0209(11) -0.0028(10) -0.0056(9) -0.0118(10)
C011 0.0306(13) 0.0326(13) 0.0199(11) -0.0060(10) -0.0039(9) -0.0052(10)
C012 0.0213(12) 0.0426(16) 0.0495(17) -0.0190(13) -0.0053(11) -0.0111(11)
C1 0.0300(13) 0.0262(12) 0.0194(11) -0.0030(9) -0.0056(9) -0.0086(10)
C014 0.0401(15) 0.0303(14) 0.0284(13) -0.0005(10) -0.0055(11) -0.0147(12)
C015 0.0356(14) 0.0296(13) 0.0299(13) -0.0054(11) -0.0043(11) -0.0066(11)
C016 0.0433(16) 0.0371(15) 0.0266(13) -0.0072(11) -0.0136(11) -0.0097(12)
C017 0.0163(11) 0.0376(14) 0.0364(14) -0.0101(11) -0.0038(10) -0.0017(10)
C018 0.0352(14) 0.0370(14) 0.0274(13) -0.0001(11) -0.0180(11) -0.0128(11)
C019 0.0310(14) 0.0346(14) 0.0288(13) -0.0026(11) -0.0103(11) -0.0006(11)
C01A 0.0339(14) 0.0328(14) 0.0339(14) -0.0059(11) -0.0080(11) -0.0052(11)
C01B 0.0421(16) 0.0380(15) 0.0360(15) -0.0086(12) -0.0151(12) -0.0064(13)
C01C 0.0409(16) 0.0315(15) 0.062(2) -0.0128(13) -0.0207(14) -0.0122(12)
C01D 0.0277(14) 0.0442(16) 0.0538(18) -0.0239(14) -0.0135(12) -0.0096(12)

loop_
_atom_type_symbol
_atom_type_description
_atom_type_scat_dispersion_real
_atom_type_scat_dispersion_imag
_atom_type_scat_source
C C 0.0181 0.0091 'International Tables Vol C Tables 4.2.6.8 and 6.1.1.4'
H H 0.0000 0.0000 'International Tables Vol C Tables 4.2.6.8 and 6.1.1.4'
Co Co -2.3653 3.6143 'International Tables Vol C Tables 4.2.6.8 and 6.1.1.4'
N N 0.0311 0.0180 'International Tables Vol C Tables 4.2.6.8 and 6.1.1.4'
P P 0.2955 0.4335 'International Tables Vol C Tables 4.2.6.8 and 6.1.1.4'

loop_
_exptl_crystal_face_index_h
_exptl_crystal_face_index_k
_exptl_crystal_face_index_l
_exptl_crystal_face_perp_dist
4 0 10 0.1211
-1 -8 0 0.1739
0 7 6 0.1629
-3 -2 7 0.1445
7 2 1 0.1011
3 4 -5 0.1395
7 1 3 0.0918
-7 -3 0 0.1408
2 8 1 0.1611
3 7 8 0.1573
-1 -2 -10 0.0630
-1 -4 7 0.1639
4 -2 -5 0.0638
1 1 10 0.1005
-2 -8 -1 0.1855
-7 1 0 0.0969
6 7 1 0.1490
7 -1 0 0.0612
-5 -6 0 0.1866
-4 -1 -10 0.0777
1 4 -7 0.1281
4 -5 -1 0.1081

loop_
_geom_angle_atom_site_label_1
_geom_angle_atom_site_label_2
_geom_angle_atom_site_label_3
_geom_angle
_geom_angle_site_symmetry_1
P1 Co0A P4 85.60(2) .
P3 Co0A P4 55.06(2) .
P3 Co0A P1 93.68(2) .
P3 Co0A P2 54.60(2) .
P2 Co0A P4 92.36(2) .
P2 Co0A P1 55.37(2) .
N1 Co0A P4 91.92(6) .
N1 Co0A P1 158.93(6) .
N1 Co0A P3 102.03(6) .
N1 Co0A P2 145.70(6) .
N2 Co0A P4 159.60(6) .
N2 Co0A P1 91.60(6) .
N2 Co0A P3 145.34(6) .
N2 Co0A P2 102.65(6) .
N2 Co0A N1 83.46(9) .
P1 P5 P4 94.58(3) .
C2 P5 P4 120.00(8) .
C2 P5 P1 114.78(9) .
C1 P5 P4 106.22(8) .
C1 P5 P1 108.27(9) .
C1 P5 C2 111.38(12) .
P5 P4 Co0A 89.35(3) .
P3 P4 Co0A 61.89(2) .
P3 P4 P5 101.93(3) .
P5 P1 Co0A 89.72(3) .
P5 P1 P2 100.66(3) .
P2 P1 Co0A 62.14(2) .
P4 P3 Co0A 63.05(2) .
P2 P3 Co0A 62.80(2) .
P2 P3 P4 103.61(3) .
P1 P2 Co0A 62.49(2) .
P3 P2 Co0A 62.60(2) .
P3 P2 P1 104.44(3) .
C00A N1 Co0A 131.72(16) .
C3 N1 Co0A 112.47(16) .
C3 N1 C00A 115.68(19) .
C4 N2 Co0A 112.66(16) .
C4 N2 C00B 116.4(2) .
C00B N2 Co0A 130.97(15) .
N2 C4 C3 115.8(2) .
N2 C4 C00G 135.5(2) .
C3 C4 C00G 108.7(2) .
C00D C00A N1 120.6(2) .
C00D C00A C00K 120.4(2) .
C00K C00A N1 118.7(2) .
C00F C00B N2 119.2(2) .
C00J C00B N2 119.4(2) .
C00J C00B C00F 121.3(2) .
N1 C3 C4 115.3(2) .
N1 C3 C00E 135.4(2) .
C4 C3 C00E 109.3(2) .
C00A C00D C018 121.2(2) .
C00S C00D C00A 118.6(2) .
C00S C00D C018 120.0(2) .
C00H C00E C3 104.8(2) .
C00P C00E C3 137.1(2) .
C00P C00E C00H 118.1(2) .
C00B C00F C00Y 120.9(2) .
C00L C00F C00B 118.5(2) .
C00L C00F C00Y 120.5(2) .
C00H C00G C4 105.0(2) .
C00O C00G C4 136.6(2) .
C00O C00G C00H 118.4(2) .
C00E C00H C00G 112.2(2) .
C00I C00H C00E 124.2(2) .
C00I C00H C00G 123.6(2) .
C00H C00I C00N 116.4(2) .
C00H C00I C00Q 116.8(2) .
C00N C00I C00Q 126.8(2) .
C00B C00J C011 122.3(2) .
C00M C00J C00B 117.9(2) .
C00M C00J C011 119.8(2) .
C00A C00K C010 120.8(2) .
C00T C00K C00A 118.5(2) .
C00T C00K C010 120.6(2) .
C00F C00L H00L 119.1 .
C00U C00L C00F 121.8(2) .
C00U C00L H00L 119.1 .
C00J C00M H00M 118.8 .
C00U C00M C00J 122.4(2) .
C00U C00M H00M 118.8 .
C00I C00N H00N 120.0 .
C00Z C00N C00I 120.0(2) .
C00Z C00N H00N 120.0 .
C00G C00O H00O 120.6 .
C00G C00O C00R 118.8(2) .
C00R C00O H00O 120.6 .
C00E C00P H00P 120.7 .
C00E C00P C00Z 118.6(2) .
C00Z C00P H00P 120.7 .
C00I C00Q H00Q 120.0 .
C00R C00Q C00I 120.0(2) .
C00R C00Q H00Q 120.0 .
C00O C00R H00R 118.8 .
C00Q C00R C00O 122.4(2) .
C00Q C00R H00R 118.8 .
C00D C00S H00S 119.0 .
C00W C00S C00D 122.0(2) .
C00W C00S H00S 119.0 .
C00K C00T H00T 118.9 .
C00K C00T C00W 122.2(2) .
C00W C00T H00T 118.9 .
C00L C00U C00M 117.9(2) .
C00L C00U C01D 121.0(3) .
C00M C00U C01D 121.0(2) .
H00A C00V H00B 109.5 .
H00A C00V H00C 109.5 .
H00B C00V H00C 109.5 .
C2 C00V H00A 109.5 .
C2 C00V H00B 109.5 .
C2 C00V H00C 109.5 .
C00S C00W C00T 118.2(2) .
C00S C00W C01C 120.8(3) .
C00T C00W C01C 120.9(3) .
C00V C2 P5 112.92(18) .
C00V C2 C012 110.6(2) .
C00V C2 C017 107.9(2) .
C012 C2 P5 107.81(18) .
C012 C2 C017 108.8(2) .
C017 C2 P5 108.77(17) .
C00F C00Y H00D 109.5 .
C00F C00Y H00E 109.5 .
C00F C00Y H00F 109.5 .
H00D C00Y H00E 109.5 .
H00D C00Y H00F 109.5 .
H00E C00Y H00F 109.5 .
C00N C00Z C00P 122.7(2) .
C00N C00Z H00Z 118.7 .
C00P C00Z H00Z 118.7 .
C00K C010 H01A 109.5 .
C00K C010 H01B 109.5 .
C00K C010 H01C 109.5 .
H01A C010 H01B 109.5 .
H01A C010 H01C 109.5 .
H01B C010 H01C 109.5 .
C00J C011 H01D 109.5 .
C00J C011 H01E 109.5 .
C00J C011 H01F 109.5 .
H01D C011 H01E 109.5 .
H01D C011 H01F 109.5 .
H01E C011 H01F 109.5 .
C2 C012 H01G 109.5 .
C2 C012 H01H 109.5 .
C2 C012 H01I 109.5 .
H01G C012 H01H 109.5 .
H01G C012 H01I 109.5 .
H01H C012 H01I 109.5 .
C014 C1 P5 110.72(19) .
C014 C1 C016 111.1(2) .
C014 C1 C019 107.5(2) .
C016 C1 P5 110.89(18) .
C019 C1 P5 108.91(17) .
C019 C1 C016 107.6(2) .
C1 C014 H01J 109.5 .
C1 C014 H01K 109.5 .
C1 C014 H01L 109.5 .
H01J C014 H01K 109.5 .
H01J C014 H01L 109.5 .
H01K C014 H01L 109.5 .
C015 C015 H01 108.8 2_557
C015 C015 H 108.8 2_557
C015 C015 C01A 113.8(3) 2_557
H01 C015 H 107.7 .
C01A C015 H01 108.8 .
C01A C015 H 108.8 .
C1 C016 H01M 109.5 .
C1 C016 H01N 109.5 .
C1 C016 H01O 109.5 .
H01M C016 H01N 109.5 .
H01M C016 H01O 109.5 .
H01N C016 H01O 109.5 .
C2 C017 H01P 109.5 .
C2 C017 H01Q 109.5 .
C2 C017 H01R 109.5 .
H01P C017 H01Q 109.5 .
H01P C017 H01R 109.5 .
H01Q C017 H01R 109.5 .
C00D C018 H01S 109.5 .
C00D C018 H01T 109.5 .
C00D C018 H01U 109.5 .
H01S C018 H01T 109.5 .
H01S C018 H01U 109.5 .
H01T C018 H01U 109.5 .
C1 C019 H01V 109.5 .
C1 C019 H01W 109.5 .
C1 C019 H01X 109.5 .
H01V C019 H01W 109.5 .
H01V C019 H01X 109.5 .
H01W C019 H01X 109.5 .
C015 C01A H0AA 108.9 .
C015 C01A HA 108.9 .
C015 C01A C01B 113.2(3) .
H0AA C01A HA 107.8 .
C01B C01A H0AA 108.9 .
C01B C01A HA 108.9 .
C01A C01B H1AA 109.5 .
C01A C01B HB 109.5 .
C01A C01B HC 109.5 .
H1AA C01B HB 109.5 .
H1AA C01B HC 109.5 .
HB C01B HC 109.5 .
C00W C01C H01Y 109.5 .
C00W C01C HD 109.5 .
C00W C01C HE 109.5 .
H01Y C01C HD 109.5 .
H01Y C01C HE 109.5 .
HD C01C HE 109.5 .
C00U C01D H01Z 109.5 .
C00U C01D HF 109.5 .
C00U C01D HG 109.5 .
H01Z C01D HF 109.5 .
H01Z C01D HG 109.5 .
HF C01D HG 109.5 .

loop_
_geom_bond_atom_site_label_1
_geom_bond_atom_site_label_2
_geom_bond_distance
_geom_bond_site_symmetry_2
Co0A P4 2.3459(7) .
Co0A P1 2.3327(7) .
Co0A P3 2.3211(7) .
Co0A P2 2.3251(7) .
Co0A N1 1.9247(19) .
Co0A N2 1.924(2) .
P5 P4 2.1634(8) .
P5 P1 2.1626(8) .
P5 C2 1.897(2) .
P5 C1 1.888(3) .
P4 P3 2.1573(8) .
P1 P2 2.1641(9) .
P3 P2 2.1310(9) .
N1 C00A 1.426(3) .
N1 C3 1.336(3) .
N2 C4 1.325(3) .
N2 C00B 1.436(3) .
C4 C3 1.414(3) .
C4 C00G 1.469(3) .
C00A C00D 1.408(3) .
C00A C00K 1.409(3) .
C00B C00F 1.403(3) .
C00B C00J 1.398(3) .
C3 C00E 1.467(3) .
C00D C00S 1.392(4) .
C00D C018 1.494(4) .
C00E C00H 1.427(4) .
C00E C00P 1.375(3) .
C00F C00L 1.394(4) .
C00F C00Y 1.493(3) .
C00G C00H 1.430(3) .
C00G C00O 1.372(4) .
C00H C00I 1.386(3) .
C00I C00N 1.425(3) .
C00I C00Q 1.426(4) .
C00J C00M 1.395(4) .
C00J C011 1.506(4) .
C00K C00T 1.386(4) .
C00K C010 1.506(3) .
C00L H00L 0.9500 .
C00L C00U 1.392(4) .
C00M H00M 0.9500 .
C00M C00U 1.394(4) .
C00N H00N 0.9500 .
C00N C00Z 1.373(4) .
C00O H00O 0.9500 .
C00O C00R 1.422(3) .
C00P H00P 0.9500 .
C00P C00Z 1.422(4) .
C00Q H00Q 0.9500 .
C00Q C00R 1.376(4) .
C00R H00R 0.9500 .
C00S H00S 0.9500 .
C00S C00W 1.388(4) .
C00T H00T 0.9500 .
C00T C00W 1.393(4) .
C00U C01D 1.508(4) .
C00V H00A 0.9800 .
C00V H00B 0.9800 .
C00V H00C 0.9800 .
C00V C2 1.530(4) .
C00W C01C 1.512(4) .
C2 C012 1.531(4) .
C2 C017 1.534(4) .
C00Y H00D 0.9800 .
C00Y H00E 0.9800 .
C00Y H00F 0.9800 .
C00Z H00Z 0.9500 .
C010 H01A 0.9800 .
C010 H01B 0.9800 .
C010 H01C 0.9800 .
C011 H01D 0.9800 .
C011 H01E 0.9800 .
C011 H01F 0.9800 .
C012 H01G 0.9800 .
C012 H01H 0.9800 .
C012 H01I 0.9800 .
C1 C014 1.531(4) .
C1 C016 1.539(4) .
C1 C019 1.535(4) .
C014 H01J 0.9800 .
C014 H01K 0.9800 .
C014 H01L 0.9800 .
C015 C015 1.518(6) 2_557
C015 H01 0.9900 .
C015 H 0.9900 .
C015 C01A 1.522(4) .
C016 H01M 0.9800 .
C016 H01N 0.9800 .
C016 H01O 0.9800 .
C017 H01P 0.9800 .
C017 H01Q 0.9800 .
C017 H01R 0.9800 .
C018 H01S 0.9800 .
C018 H01T 0.9800 .
C018 H01U 0.9800 .
C019 H01V 0.9800 .
C019 H01W 0.9800 .
C019 H01X 0.9800 .
C01A H0AA 0.9900 .
C01A HA 0.9900 .
C01A C01B 1.524(4) .
C01B H1AA 0.9800 .
C01B HB 0.9800 .
C01B HC 0.9800 .
C01C H01Y 0.9800 .
C01C HD 0.9800 .
C01C HE 0.9800 .
C01D H01Z 0.9800 .
C01D HF 0.9800 .
C01D HG 0.9800 .

loop_
_exptl_oxdiff_crystal_face_indexfrac_h
_exptl_oxdiff_crystal_face_indexfrac_k
_exptl_oxdiff_crystal_face_indexfrac_l
_exptl_oxdiff_crystal_face_x
_exptl_oxdiff_crystal_face_y
_exptl_oxdiff_crystal_face_z
3.9073 -0.1727 9.9505 0.1081 0.6553 -0.8217
-0.9996 -8.0424 -0.2419 -0.6937 -0.2328 -0.7309
-0.0760 6.8951 6.1376 0.9644 0.2213 0.0635
-3.0986 -2.1967 6.8297 0.3981 -0.2360 -0.8986
7.0293 2.0679 1.1416 -0.3832 0.8520 0.2615
3.0735 4.1604 -4.7933 -0.1093 0.3048 0.8903
7.0067 1.0202 3.0923 -0.3880 0.8765 -0.0113
-7.0402 -3.0937 -0.1805 0.3318 -0.8471 -0.4420
1.9939 8.0322 1.2451 0.6509 0.3672 0.6639
2.9189 6.8864 8.1575 0.7895 0.6047 -0.0451
-0.8874 -1.7998 -9.9670 -0.5719 -0.3408 0.7214
-1.0848 -4.1808 6.7997 0.0237 -0.0361 -1.0243
4.0845 -1.8509 -4.9510 -0.7859 0.3309 0.3865
0.8882 0.7959 9.9384 0.4740 0.3261 -0.8096
-1.9939 -8.0322 -1.2451 -0.6509 -0.3672 -0.6639
-7.0435 0.9216 -0.0663 0.7234 -0.7880 -0.0892
6.0191 7.0754 1.2707 0.1956 0.8111 0.6771
7.0435 -0.9216 0.0663 -0.7234 0.7880 0.0892
-5.0256 -6.0818 -0.2390 -0.1405 -0.6620 -0.6559
-3.9065 -0.8312 -9.9791 -0.2059 -0.6701 0.7336
1.0848 4.1808 -6.7997 -0.0237 0.0361 1.0243
4.0402 -4.9502 -1.0781 -0.8934 0.3652 -0.2473
